data_7248803
loop_
_publ_author_name
'Zhang, Liang'
'Wu, Di'
'Zhang, Menglong'
'Yu, Fuhai'
'Bao, Ying'
'Xie, Chuang'
'Hou, Baohong'
'Jing, Dingding'
'Zhang, Chuntao'
'Chen, Wei'

_publ_section_title
;
 Theoretical and experimental study of pharmaceutical salts: a case of
 trimethoprim
;
_journal_issue 28
_journal_name_full CrystEngComm
_journal_page_first 3808
_journal_page_last 3822
_journal_paper_doi 10.1039/D4CE00345D
_journal_volume 26
_journal_year 2024
_chemical_formula_moiety 'C6 H3 O5, C14 H19 N4 O3'
_chemical_formula_sum 'C20 H22 N4 O8'
_chemical_formula_weight 446.41
_space_group_crystal_system triclinic
_space_group_IT_number 2
_space_group_name_Hall '-P 1'
_space_group_name_H-M_alt 'P -1'
_atom_sites_solution_hydrogens mixed
_atom_sites_solution_primary iterative
_audit_creation_date 2024-05-17
_audit_creation_method
;
Olex2 1.5
(compiled 2024.02.16 svn.r378c4104 for OlexSys, GUI svn.r6928)
;
_audit_update_record
;
2024-05-19 deposited with the CCDC.	2024-05-27 downloaded from the CCDC.
;
_cell_angle_alpha 63.782(3)
_cell_angle_beta 64.481(2)
_cell_angle_gamma 84.746(2)
_cell_formula_units_Z 8
_cell_length_a 16.9699(4)
_cell_length_b 17.1267(5)
_cell_length_c 17.9029(3)
_cell_measurement_reflns_used 28644
_cell_measurement_temperature 113.15
_cell_measurement_theta_max 33.7140
_cell_measurement_theta_min 1.9940
_cell_volume 4181.1(2)
_computing_cell_refinement 'CrysAlisPro 1.171.42.49 (Rigaku OD, 2022)'
_computing_data_collection 'CrysAlisPro 1.171.42.49 (Rigaku OD, 2022)'
_computing_data_reduction 'CrysAlisPro 1.171.42.49 (Rigaku OD, 2022)'
_computing_molecular_graphics 'Olex2 1.5 (Dolomanov et al., 2009)'
_computing_publication_material 'Olex2 1.5 (Dolomanov et al., 2009)'
_computing_structure_refinement 'olex2.refine 1.5 (Bourhis et al., 2015)'
_computing_structure_solution 'olex2.solve 1.5 (Bourhis et al., 2015)'
_diffrn_ambient_temperature 113.15
_diffrn_detector 'CCD plate'
_diffrn_measured_fraction_theta_full 0.997
_diffrn_measured_fraction_theta_max 0.997
_diffrn_measurement_details
;
List of Runs (angles in degrees, time in seconds):

  # Type    Start    End  Width  t~exp~   \w     \q     \k     \f   Frames
#--------------------------------------------------------------------------
  1  \w   -110.00  70.00   0.50    2.00    --  -20.00   0.00   0.00  360
  2  \w   -110.00  70.00   0.50    2.00    --  -20.00   0.00  90.00  360
  3  \w   -110.00   7.00   0.50    2.00    --  -20.00 -70.00 180.00  234
  4  \w   -110.00   7.00   0.50    2.00    --  -20.00 -70.00   0.00  234
  5  \w   -110.00   6.00   0.50    2.00    --  -20.00 -70.00  90.00  232
;
_diffrn_measurement_device 'abstract diffractometer'
_diffrn_measurement_device_type 'Rigaku MM007 Saturn944+'
_diffrn_measurement_method '\w scans'
_diffrn_orient_matrix_type 'CrysAlisPro convention (1999,Acta A55,543-557)'
_diffrn_orient_matrix_UB_11 -0.0370526000
_diffrn_orient_matrix_UB_12 0.0232167000
_diffrn_orient_matrix_UB_13 0.0015734000
_diffrn_orient_matrix_UB_21 0.0281487000
_diffrn_orient_matrix_UB_22 0.0402416000
_diffrn_orient_matrix_UB_23 -0.0285129000
_diffrn_orient_matrix_UB_31 0.0035100000
_diffrn_orient_matrix_UB_32 -0.0022161000
_diffrn_orient_matrix_UB_33 -0.0399386000
_diffrn_radiation_monochromator graphite
_diffrn_radiation_probe x-ray
_diffrn_radiation_type 'Mo K\a'
_diffrn_radiation_wavelength 0.71073
_diffrn_reflns_av_unetI/netI 0.0609
_diffrn_reflns_Laue_measured_fraction_full 0.997
_diffrn_reflns_Laue_measured_fraction_max 0.997
_diffrn_reflns_limit_h_max 21
_diffrn_reflns_limit_h_min -21
_diffrn_reflns_limit_k_max 21
_diffrn_reflns_limit_k_min -21
_diffrn_reflns_limit_l_max 22
_diffrn_reflns_limit_l_min -18
_diffrn_reflns_number 17016
_diffrn_reflns_point_group_measured_fraction_full 0.997
_diffrn_reflns_point_group_measured_fraction_max 0.997
_diffrn_reflns_theta_full 25.242
_diffrn_reflns_theta_max 26.373
_diffrn_reflns_theta_min 1.772
_diffrn_source 'fine-focus sealed X-ray tube'
_diffrn_source_type 'Enhance (Mo) X-ray Source'
_exptl_absorpt_coefficient_mu 0.111
_exptl_absorpt_correction_T_max 1.00000
_exptl_absorpt_correction_T_min 0.35362
_exptl_absorpt_correction_type multi-scan
_exptl_absorpt_process_details 'CrysAlisPro 1.171.42.49 (Rigaku Oxford Diffraction, 2022)'
_exptl_crystal_density_diffrn 1.418
_exptl_crystal_description block
_exptl_crystal_F_000 1872
_exptl_crystal_recrystallization_method 'Re-crystallisation from solvent: Methanol'
_exptl_crystal_size_max 0.23
_exptl_crystal_size_mid 0.2
_exptl_crystal_size_min 0.17
_refine_diff_density_max 0.389
_refine_diff_density_min -0.389
_refine_diff_density_rms 0.069
_refine_ls_extinction_method none
_refine_ls_goodness_of_fit_ref 1.030
_refine_ls_hydrogen_treatment mixed
_refine_ls_matrix_type full
_refine_ls_number_parameters 1262
_refine_ls_number_reflns 17016
_refine_ls_number_restraints 4
_refine_ls_restrained_S_all 1.030
_refine_ls_R_factor_all 0.0797
_refine_ls_R_factor_gt 0.0595
_refine_ls_shift/su_max 0.000
_refine_ls_shift/su_mean 0.000
_refine_ls_structure_factor_coef Fsqd
_refine_ls_weighting_details
;
 w=1/[\s^2^(Fo^2^)+(0.0835P)^2^+1.3979P]
 where P=(Fo^2^+2Fc^2^)/3
;
_refine_ls_weighting_scheme calc
_refine_ls_wR_factor_gt 0.1476
_refine_ls_wR_factor_ref 0.1662
_reflns_Friedel_coverage 0.000
_reflns_number_gt 13143
_reflns_number_total 17016
_reflns_threshold_expression 'I > 2\s(I)'
_cod_data_source_file d4ce00345d2.cif
_cod_data_source_block r20230615c_autored
_cod_depositor_comments 'Adding full bibliography for 7248797--7248804.cif.'
_cod_database_code 7248803
_shelxl_version_number 2013-2
_chemical_oxdiff_formula 'C11 H10 N O'
_shelx_space_group_comment
;
The symmetry employed for this shelxl refinement is uniquely defined
by the following loop, which should always be used as a source of
symmetry information in preference to the above space-group names.
They are only intended as comments.
;
_shelx_estimated_absorpt_t_max 0.981
_shelx_estimated_absorpt_t_min 0.975
_olex2_refinement_description
;
1. Twinned data refinement
 Scales: 0.5619(15)
 0.4381(15)
2. Fixed Uiso
 At 1.2 times of:
  All C(H) groups, All C(H,H) groups
 At 1.5 times of:
  All C(H,H,H) groups
3. Restrained distances
 O24-H24
 0.85 with sigma of 0.01
 O29-H29
 0.85 with sigma of 0.01
 O4-H4c
 0.85 with sigma of 0.01
 O9-H9a
 0.85 with sigma of 0.01
4.a Secondary CH2 refined with riding coordinates:
 C50(H50a,H50b), C10(H10c,H10d), C36(H36a,H36b), C76(H76a,H76b)
4.b Aromatic/amide H refined with riding coordinates:
 C57(H57), C58(H58), C44(H44), C52(H52), C48(H48), C24(H24a), C23(H23),
 C64(H64), C63(H63), C12(H12), C4(H4), C8(H8), C17(H17), C18(H18), C38(H38),
 C34(H34), C30(H30), C74(H74), C70(H70), C80(H80)
4.c Idealised Me refined as rotating group:
 C41(H41a,H41b,H41c), C42(H42a,H42b,H42c), C43(H43a,H43b,H43c), C2(H2c,H2d,
 H2e), C1(H1a,H1b,H1c), C3(H3a,H3b,H3c), C28(H28a,H28b,H28c), C27(H27a,H27b,
 H27c), C29(H29a,H29b,H29c), C68(H68a,H68b,H68c), C69(H69a,H69b,H69c), C67(H67a,
 H67b,H67c)
;
_olex2_submission_special_instructions 'No special instructions were received'
_oxdiff_exptl_absorpt_empirical_details
;
Empirical correction (ABSPACK) includes:
- Absorption correction using spherical harmonics
- Frame scaling
- Detector area scaling
;
_oxdiff_exptl_absorpt_empirical_full_max 1.878
_oxdiff_exptl_absorpt_empirical_full_min 0.562

loop_
_space_group_symop_operation_xyz
'x, y, z'
'-x, -y, -z'

loop_
_atom_site_label
_atom_site_type_symbol
_atom_site_fract_x
_atom_site_fract_y
_atom_site_fract_z
_atom_site_U_iso_or_equiv
_atom_site_adp_type
_atom_site_occupancy
_atom_site_site_symmetry_order
_atom_site_calc_flag
_atom_site_refinement_flags_posn
_atom_site_refinement_flags_adp
_atom_site_refinement_flags_occupancy
_atom_site_disorder_assembly
_atom_site_disorder_group
O21 O 0.13978(12) -0.59347(12) 1.67663(12) 0.0231(4) Uani 1 1 d . . . . .
O20 O 0.00313(11) -0.63773(13) 1.71093(12) 0.0260(4) Uani 1 1 d . . . . .
O24 O 0.10535(13) -0.55464(14) 1.29871(13) 0.0304(5) Uani 1 1 d D . . . .
H24 H 0.079(3) -0.568(3) 1.274(3) 0.107(19) Uiso 1 1 d D . . . .
O23 O -0.02116(12) -0.60957(14) 1.42899(13) 0.0312(5) Uani 1 1 d . . . . .
O22 O 0.05655(11) -0.59469(11) 1.52676(11) 0.0183(4) Uani 1 1 d . . . . .
C55 C 0.08038(16) -0.60715(16) 1.65602(17) 0.0181(5) Uani 1 1 d . . . . .
C56 C 0.11417(16) -0.58353(16) 1.55696(17) 0.0179(5) Uani 1 1 d . . . . .
C60 C 0.05678(17) -0.58035(17) 1.38548(17) 0.0213(5) Uani 1 1 d . . . . .
C57 C 0.19586(17) -0.55329(17) 1.48635(17) 0.0197(5) Uani 1 1 d . . . . .
H57 H 0.2471 -0.5400 1.4895 0.024 Uiso 1 1 calc R U . . .
C58 C 0.18995(16) -0.54534(17) 1.40658(17) 0.0195(5) Uani 1 1 d . . . . .
H58 H 0.2364 -0.5260 1.3460 0.023 Uiso 1 1 calc R U . . .
C59 C 0.10446(17) -0.57088(17) 1.43439(17) 0.0190(5) Uani 1 1 d . . . . .
H29 H 0.113(3) -0.618(3) 0.7809(9) 0.094(17) Uiso 1 1 d D . . . .
O18 O -0.10611(12) 0.10491(12) 0.65534(13) 0.0251(4) Uani 1 1 d . . . . .
O17 O 0.06446(13) 0.17001(12) 0.56334(15) 0.0330(5) Uani 1 1 d . . . . .
O19 O -0.15717(12) -0.05639(13) 0.69577(15) 0.0333(5) Uani 1 1 d . . . . .
N11 N 0.21538(14) -0.21281(14) 0.75772(15) 0.0207(5) Uani 1 1 d . . . . .
N12 N 0.25397(15) -0.07475(15) 0.63911(17) 0.0216(5) Uani 1 1 d . . . . .
N10 N 0.18081(16) -0.35425(16) 0.87504(16) 0.0255(5) Uani 1 1 d . . . . .
N9 N 0.14617(14) -0.32348(15) 0.75413(15) 0.0213(5) Uani 1 1 d . . . . .
C47 C 0.04606(18) 0.08616(17) 0.58007(18) 0.0230(6) Uani 1 1 d . . . . .
C44 C -0.00554(17) -0.08508(17) 0.62566(18) 0.0221(6) Uani 1 1 d . . . . .
H44 H -0.0230 -0.1435 0.6414 0.026 Uiso 1 1 calc R U . . .
C54 C 0.21290(16) -0.15476(16) 0.67800(17) 0.0178(5) Uani 1 1 d . . . . .
C52 C 0.13637(16) -0.26372(17) 0.67821(17) 0.0200(5) Uani 1 1 d . . . . .
H52 H 0.1075 -0.2830 0.6531 0.024 Uiso 1 1 calc R U . . .
C51 C 0.16653(16) -0.17776(16) 0.63763(17) 0.0175(5) Uani 1 1 d . . . . .
C49 C 0.08318(16) -0.05220(17) 0.57842(17) 0.0188(5) Uani 1 1 d . . . . .
C45 C -0.06843(17) -0.03176(18) 0.64970(19) 0.0234(6) Uani 1 1 d . . . . .
C46 C -0.04256(17) 0.05344(17) 0.62838(18) 0.0226(6) Uani 1 1 d . . . . .
C48 C 0.10908(17) 0.03357(17) 0.55414(17) 0.0218(6) Uani 1 1 d . . . . .
H48 H 0.1696 0.0563 0.5199 0.026 Uiso 1 1 calc R U . . .
C41 C -0.18696(19) -0.1418(2) 0.7164(3) 0.0417(8) Uani 1 1 d . . . . .
H41A H -0.1633 -0.1484 0.6593 0.063 Uiso 1 1 calc R U . . .
H41B H -0.2514 -0.1499 0.7442 0.063 Uiso 1 1 calc R U . . .
H41C H -0.1667 -0.1859 0.7600 0.063 Uiso 1 1 calc R U . . .
C42 C -0.1179(2) 0.1030(2) 0.7402(2) 0.0324(7) Uani 1 1 d . . . . .
H42A H -0.0649 0.1322 0.7304 0.049 Uiso 1 1 calc R U . . .
H42B H -0.1286 0.0420 0.7874 0.049 Uiso 1 1 calc R U . . .
H42C H -0.1684 0.1335 0.7611 0.049 Uiso 1 1 calc R U . . .
C43 C 0.1548(2) 0.2042(2) 0.5179(2) 0.0409(8) Uani 1 1 d . . . . .
H43A H 0.1814 0.2082 0.4555 0.061 Uiso 1 1 calc R U . . .
H43B H 0.1854 0.1653 0.5532 0.061 Uiso 1 1 calc R U . . .
H43C H 0.1598 0.2627 0.5138 0.061 Uiso 1 1 calc R U . . .
C53 C 0.18092(16) -0.29601(17) 0.79533(17) 0.0204(5) Uani 1 1 d . . . . .
C50 C 0.15216(17) -0.11166(17) 0.55523(17) 0.0204(5) Uani 1 1 d . . . . .
H50A H 0.1339 -0.1436 0.5296 0.024 Uiso 1 1 calc R U . . .
H50B H 0.2086 -0.0749 0.5066 0.024 Uiso 1 1 calc R U . . .
O13 O 0.36506(12) -0.00627(12) 0.70364(12) 0.0219(4) Uani 1 1 d . . . . .
O10 O 0.32631(12) 0.04386(13) 0.42620(12) 0.0273(4) Uani 1 1 d . . . . .
O11 O 0.40457(11) 0.06697(11) 0.52017(11) 0.0166(4) Uani 1 1 d . . . . .
O9 O 0.44483(12) 0.11648(12) 0.29181(12) 0.0203(4) Uani 1 1 d D . . . .
O12 O 0.48373(12) 0.07179(12) 0.67208(12) 0.0225(4) Uani 1 1 d . . . . .
C26 C 0.43272(16) 0.04622(16) 0.64911(17) 0.0172(5) Uani 1 1 d . . . . .
C21 C 0.40046(16) 0.08452(16) 0.38051(17) 0.0175(5) Uani 1 1 d . . . . .
C25 C 0.46253(16) 0.08295(15) 0.54772(16) 0.0158(5) Uani 1 1 d . . . . .
C22 C 0.44840(16) 0.10047(16) 0.42592(16) 0.0165(5) Uani 1 1 d . . . . .
C24 C 0.53943(17) 0.12535(16) 0.47404(16) 0.0187(5) Uani 1 1 d . . . . .
H24A H 0.5898 0.1441 0.4751 0.022 Uiso 1 1 calc R U . . .
C23 C 0.53081(17) 0.13666(16) 0.39455(17) 0.0186(5) Uani 1 1 d . . . . .
H23 H 0.5741 0.1641 0.3321 0.022 Uiso 1 1 calc R U . . .
O29 O 0.09642(13) -0.63851(12) 0.83957(12) 0.0258(4) Uani 1 1 d D . . . .
O25 O 0.05316(13) -0.60580(13) 1.21816(12) 0.0292(5) Uani 1 1 d . . . . .
O26 O 0.10971(14) -0.47853(12) 1.08773(13) 0.0317(5) Uani 1 1 d . . . . .
O28 O 0.13293(14) -0.50011(12) 0.80495(13) 0.0292(4) Uani 1 1 d . . . . .
O27 O 0.09395(12) -0.55454(11) 0.98868(11) 0.0198(4) Uani 1 1 d . . . . .
C66 C 0.10605(17) -0.57805(16) 0.85928(17) 0.0186(5) Uani 1 1 d . . . . .
C61 C 0.07967(17) -0.55590(17) 1.13064(17) 0.0211(6) Uani 1 1 d . . . . .
C65 C 0.08344(16) -0.61191(17) 0.95901(17) 0.0190(5) Uani 1 1 d . . . . .
C62 C 0.07108(17) -0.60313(17) 1.08153(17) 0.0204(5) Uani 1 1 d . . . . .
C64 C 0.05441(17) -0.69370(17) 1.02963(17) 0.0201(5) Uani 1 1 d . . . . .
H64 H 0.0414 -0.7447 1.0266 0.024 Uiso 1 1 calc R U . . .
C63 C 0.04715(17) -0.68845(17) 1.10904(17) 0.0200(5) Uani 1 1 d . . . . .
H63 H 0.0291 -0.7353 1.1696 0.024 Uiso 1 1 calc R U . . .
O2 O 0.39109(12) 0.59796(12) -0.15125(13) 0.0263(4) Uani 1 1 d . . . . .
O3 O 0.32866(13) 0.42717(13) -0.04383(15) 0.0356(5) Uani 1 1 d . . . . .
O1 O 0.55731(14) 0.65561(12) -0.21030(16) 0.0358(5) Uani 1 1 d . . . . .
N3 N 0.71654(14) 0.28172(14) -0.25048(14) 0.0208(5) Uani 1 1 d . . . . .
N2 N 0.85503(16) 0.31372(17) -0.36980(16) 0.0261(5) Uani 1 1 d . . . . .
N1 N 0.82950(15) 0.35835(14) -0.25748(15) 0.0210(5) Uani 1 1 d . . . . .
N4 N 0.58055(15) 0.24539(15) -0.12923(17) 0.0224(5) Uani 1 1 d . . . . .
C14 C 0.79959(16) 0.31831(16) -0.29266(17) 0.0192(5) Uani 1 1 d . . . . .
C10 C 0.62248(17) 0.35320(17) -0.05613(17) 0.0202(5) Uani 1 1 d . . . . .
H10C H 0.6564 0.3749 -0.0345 0.024 Uiso 1 1 calc R U . . .
H10D H 0.5880 0.2966 -0.0049 0.024 Uiso 1 1 calc R U . . .
C11 C 0.68607(16) 0.33811(16) -0.13796(17) 0.0179(5) Uani 1 1 d . . . . .
C5 C 0.41496(17) 0.44967(18) -0.06966(19) 0.0244(6) Uani 1 1 d . . . . .
C6 C 0.44646(18) 0.53802(18) -0.12583(19) 0.0228(6) Uani 1 1 d . . . . .
C12 C 0.77173(17) 0.37079(16) -0.18317(17) 0.0203(5) Uani 1 1 d . . . . .
H12 H 0.7926 0.4035 -0.1627 0.024 Uiso 1 1 calc R U . . .
C4 C 0.47152(18) 0.38982(18) -0.04491(18) 0.0230(6) Uani 1 1 d . . . . .
H4 H 0.4499 0.3295 -0.0050 0.028 Uiso 1 1 calc R U . . .
C13 C 0.66089(17) 0.28774(16) -0.17249(17) 0.0185(5) Uani 1 1 d . . . . .
C2 C 0.3871(2) 0.6053(2) -0.2324(2) 0.0345(7) Uani 1 1 d . . . . .
H2C H 0.4469 0.6154 -0.2814 0.052 Uiso 1 1 calc R U . . .
H2D H 0.3550 0.6545 -0.2534 0.052 Uiso 1 1 calc R U . . .
H2E H 0.3565 0.5509 -0.2178 0.052 Uiso 1 1 calc R U . . .
C1 C 0.6446(2) 0.6885(2) -0.2396(3) 0.0488(9) Uani 1 1 d . . . . .
H1A H 0.6860 0.6642 -0.2799 0.073 Uiso 1 1 calc R U . . .
H1B H 0.6558 0.6713 -0.1854 0.073 Uiso 1 1 calc R U . . .
H1C H 0.6524 0.7526 -0.2737 0.073 Uiso 1 1 calc R U . . .
C3 C 0.2985(2) 0.3365(2) 0.0019(3) 0.0523(10) Uani 1 1 d . . . . .
H3A H 0.3365 0.3083 -0.0359 0.078 Uiso 1 1 calc R U . . .
H3B H 0.2380 0.3285 0.0111 0.078 Uiso 1 1 calc R U . . .
H3C H 0.3003 0.3098 0.0621 0.078 Uiso 1 1 calc R U . . .
C8 C 0.59057(18) 0.50744(17) -0.13369(19) 0.0234(6) Uani 1 1 d . . . . .
H8 H 0.6504 0.5271 -0.1552 0.028 Uiso 1 1 calc R U . . .
C7 C 0.53415(18) 0.56725(17) -0.15697(19) 0.0244(6) Uani 1 1 d . . . . .
C9 C 0.55928(17) 0.41859(17) -0.07871(17) 0.0202(5) Uani 1 1 d . . . . .
O7 O 0.46482(13) 0.17550(12) 0.08410(12) 0.0274(4) Uani 1 1 d . . . . .
O6 O 0.43878(11) 0.10214(11) -0.01058(11) 0.0173(4) Uani 1 1 d . . . . .
O8 O 0.38773(11) 0.05871(11) 0.21944(11) 0.0196(4) Uani 1 1 d . . . . .
O4 O 0.42635(12) 0.02636(12) -0.15957(12) 0.0238(4) Uani 1 1 d D . . . .
H4C H 0.449(2) 0.043(2) -0.2182(8) 0.046(10) Uiso 1 1 d D . . . .
O5 O 0.50822(12) 0.14487(12) -0.19525(12) 0.0226(4) Uani 1 1 d . . . . .
C15 C 0.45603(16) 0.07870(16) -0.14007(17) 0.0170(5) Uani 1 1 d . . . . .
C20 C 0.42107(16) 0.10382(16) 0.12984(17) 0.0181(5) Uani 1 1 d . . . . .
C19 C 0.40211(16) 0.05833(16) 0.08437(16) 0.0170(5) Uani 1 1 d . . . . .
C16 C 0.41935(16) 0.04733(16) -0.03890(17) 0.0179(5) Uani 1 1 d . . . . .
C17 C 0.37141(16) -0.02780(17) 0.03491(17) 0.0196(5) Uani 1 1 d . . . . .
H17 H 0.3495 -0.0759 0.0335 0.023 Uiso 1 1 calc R U . . .
C18 C 0.36021(17) -0.02089(17) 0.11495(17) 0.0203(5) Uani 1 1 d . . . . .
H18 H 0.3294 -0.0634 0.1775 0.024 Uiso 1 1 calc R U . . .
O16 O 0.04137(13) 0.06601(13) 1.11933(13) 0.0296(5) Uani 1 1 d . . . . .
O15 O 0.19937(13) 0.07789(13) 0.98061(15) 0.0312(5) Uani 1 1 d . . . . .
O14 O 0.21352(13) 0.11288(14) 0.81402(14) 0.0354(5) Uani 1 1 d . . . . .
N14 N -0.24385(13) 0.27000(13) 1.04029(13) 0.0162(4) Uani 1 1 d . . . . .
N13 N -0.10588(15) 0.30847(15) 0.92181(15) 0.0205(5) Uani 1 1 d . . . . .
N16 N -0.31542(15) 0.12772(15) 1.11111(17) 0.0264(5) Uani 1 1 d . . . . .
N15 N -0.38431(15) 0.23019(16) 1.15995(15) 0.0200(5) Uani 1 1 d . . . . .
C40 C -0.17594(16) 0.24885(16) 0.98054(16) 0.0160(5) Uani 1 1 d . . . . .
C38 C -0.24838(17) 0.10609(17) 1.04952(19) 0.0229(6) Uani 1 1 d . . . . .
H38 H -0.2508 0.0482 1.0558 0.027 Uiso 1 1 calc R U . . .
C32 C 0.12501(17) 0.09391(17) 0.9649(2) 0.0229(6) Uani 1 1 d . . . . .
C34 C 0.05864(17) 0.13182(17) 0.86016(18) 0.0226(6) Uani 1 1 d . . . . .
H34 H 0.0640 0.1474 0.8001 0.027 Uiso 1 1 calc R U . . .
C35 C -0.02266(17) 0.12704(16) 0.93050(17) 0.0193(5) Uani 1 1 d . . . . .
C31 C 0.04309(18) 0.08828(17) 1.03542(18) 0.0218(6) Uani 1 1 d . . . . .
C28 C 0.2249(2) 0.1416(2) 1.0003(2) 0.0363(7) Uani 1 1 d . . . . .
H28A H 0.1892 0.1275 1.0656 0.054 Uiso 1 1 calc R U . . .
H28B H 0.2159 0.2000 0.9613 0.054 Uiso 1 1 calc R U . . .
H28C H 0.2872 0.1407 0.9874 0.054 Uiso 1 1 calc R U . . .
C27 C 0.2259(2) 0.1454(2) 0.7209(2) 0.0396(8) Uani 1 1 d . . . . .
H27A H 0.1903 0.1064 0.7174 0.059 Uiso 1 1 calc R U . . .
H27B H 0.2881 0.1480 0.6808 0.059 Uiso 1 1 calc R U . . .
H27C H 0.2078 0.2044 0.7005 0.059 Uiso 1 1 calc R U . . .
C30 C -0.03080(17) 0.10472(16) 1.01796(18) 0.0206(5) Uani 1 1 d . . . . .
H30 H -0.0867 0.1006 1.0661 0.025 Uiso 1 1 calc R U . . .
C37 C -0.17882(16) 0.16515(16) 0.97990(16) 0.0161(5) Uani 1 1 d . . . . .
C39 C -0.31371(16) 0.20992(16) 1.10305(16) 0.0173(5) Uani 1 1 d . . . . .
C33 C 0.13208(17) 0.11385(17) 0.87756(19) 0.0245(6) Uani 1 1 d . . . . .
C36 C -0.10353(17) 0.14296(17) 0.91172(17) 0.0198(5) Uani 1 1 d . . . . .
H36A H -0.0869 0.1915 0.8489 0.024 Uiso 1 1 calc R U . . .
H36B H -0.1232 0.0897 0.9127 0.024 Uiso 1 1 calc R U . . .
C29 C -0.0408(2) 0.0646(2) 1.19133(19) 0.0331(7) Uani 1 1 d . . . . .
H29A H -0.0331 0.0509 1.2468 0.050 Uiso 1 1 calc R U . . .
H29B H -0.0839 0.0197 1.2055 0.050 Uiso 1 1 calc R U . . .
H29C H -0.0618 0.1221 1.1711 0.050 Uiso 1 1 calc R U . . .
O32 O 0.45199(13) -0.51989(13) 0.35735(14) 0.0320(5) Uani 1 1 d . . . . .
O31 O 0.43917(13) -0.68508(13) 0.48446(17) 0.0365(5) Uani 1 1 d . . . . .
O30 O 0.38491(15) -0.72382(13) 0.66216(16) 0.0411(6) Uani 1 1 d . . . . .
N7 N 0.23024(13) -0.25566(13) 0.46123(14) 0.0170(4) Uani 1 1 d . . . . .
N8 N 0.18477(15) -0.39593(15) 0.57569(16) 0.0213(5) Uani 1 1 d . . . . .
N5 N 0.27524(16) -0.11246(15) 0.34948(15) 0.0200(5) Uani 1 1 d . . . . .
N6 N 0.36958(14) -0.18741(14) 0.41100(15) 0.0200(5) Uani 1 1 d . . . . .
C78 C 0.24729(16) -0.32832(16) 0.52205(16) 0.0163(5) Uani 1 1 d . . . . .
C79 C 0.29141(16) -0.18562(16) 0.40767(16) 0.0168(5) Uani 1 1 d . . . . .
C77 C 0.32873(16) -0.33225(16) 0.52994(17) 0.0179(5) Uani 1 1 d . . . . .
C75 C 0.37028(16) -0.48601(17) 0.56599(18) 0.0197(5) Uani 1 1 d . . . . .
C71 C 0.42255(16) -0.53286(17) 0.44666(19) 0.0209(5) Uani 1 1 d . . . . .
C74 C 0.36324(17) -0.57168(17) 0.63159(19) 0.0249(6) Uani 1 1 d . . . . .
H74 H 0.3424 -0.5849 0.6949 0.030 Uiso 1 1 calc R U . . .
C68 C 0.3756(2) -0.7110(2) 0.4644(2) 0.0365(7) Uani 1 1 d . . . . .
H68A H 0.3180 -0.7280 0.5182 0.055 Uiso 1 1 calc R U . . .
H68B H 0.3935 -0.7608 0.4504 0.055 Uiso 1 1 calc R U . . .
H68C H 0.3718 -0.6618 0.4110 0.055 Uiso 1 1 calc R U . . .
C69 C 0.4501(2) -0.4351(2) 0.29111(19) 0.0330(7) Uani 1 1 d . . . . .
H69A H 0.3901 -0.4192 0.3117 0.050 Uiso 1 1 calc R U . . .
H69B H 0.4687 -0.4354 0.2313 0.050 Uiso 1 1 calc R U . . .
H69C H 0.4901 -0.3923 0.2847 0.050 Uiso 1 1 calc R U . . .
C67 C 0.3509(3) -0.7457(2) 0.7580(2) 0.0499(10) Uani 1 1 d . . . . .
H67A H 0.3469 -0.8093 0.7938 0.075 Uiso 1 1 calc R U . . .
H67B H 0.2923 -0.7269 0.7789 0.075 Uiso 1 1 calc R U . . .
H67C H 0.3902 -0.7159 0.7671 0.075 Uiso 1 1 calc R U . . .
C70 C 0.40009(16) -0.46658(16) 0.47376(18) 0.0194(5) Uani 1 1 d . . . . .
H70 H 0.4051 -0.4079 0.4292 0.023 Uiso 1 1 calc R U . . .
C80 C 0.38793(17) -0.26076(17) 0.47131(18) 0.0199(5) Uani 1 1 d . . . . .
H80 H 0.4438 -0.2611 0.4717 0.024 Uiso 1 1 calc R U . . .
C76 C 0.34789(17) -0.41409(17) 0.59663(18) 0.0207(5) Uani 1 1 d . . . . .
H76A H 0.2959 -0.4367 0.6576 0.025 Uiso 1 1 calc R U . . .
H76B H 0.3977 -0.3988 0.6046 0.025 Uiso 1 1 calc R U . . .
C73 C 0.38697(17) -0.63779(17) 0.6038(2) 0.0268(6) Uani 1 1 d . . . . .
C72 C 0.41575(17) -0.61910(17) 0.5114(2) 0.0259(6) Uani 1 1 d . . . . .
H9A H 0.430(4) 0.092(3) 0.267(4) 0.14(2) Uiso 1 1 d D . . . .
H5A H 0.223(2) -0.1102(18) 0.3534(19) 0.019(7) Uiso 1 1 d . . . . .
H5B H 0.314(2) -0.067(2) 0.318(2) 0.024(8) Uiso 1 1 d . . . . .
H10A H 0.1586(19) -0.409(2) 0.902(2) 0.025(8) Uiso 1 1 d . . . . .
H4A H 0.541(2) 0.238(2) -0.074(2) 0.034(9) Uiso 1 1 d . . . . .
H13A H -0.0597(19) 0.2979(18) 0.879(2) 0.021(7) Uiso 1 1 d . . . . .
H6 H 0.411(2) -0.140(2) 0.373(2) 0.034(9) Uiso 1 1 d . . . . .
H4B H 0.564(2) 0.216(2) -0.151(2) 0.032(9) Uiso 1 1 d . . . . .
H2A H 0.833(2) 0.287(2) -0.390(2) 0.038(9) Uiso 1 1 d . . . . .
H8A H 0.135(2) -0.3906(19) 0.571(2) 0.028(8) Uiso 1 1 d . . . . .
H10B H 0.201(2) -0.337(2) 0.904(2) 0.043(10) Uiso 1 1 d . . . . .
H15A H -0.435(2) 0.194(2) 1.192(2) 0.027(8) Uiso 1 1 d . . . . .
H1 H 0.884(2) 0.3764(19) -0.279(2) 0.025(8) Uiso 1 1 d . . . . .
H2B H 0.908(2) 0.342(2) -0.406(2) 0.030(8) Uiso 1 1 d . . . . .
H12A H 0.263(2) -0.040(2) 0.585(2) 0.034(9) Uiso 1 1 d . . . . .
H15B H -0.387(2) 0.284(2) 1.155(2) 0.034(9) Uiso 1 1 d . . . . .
H12B H 0.283(2) -0.062(2) 0.667(2) 0.051(11) Uiso 1 1 d . . . . .
H8B H 0.194(2) -0.445(2) 0.615(2) 0.047(10) Uiso 1 1 d . . . . .
H16 H -0.357(3) 0.085(3) 1.162(3) 0.068(13) Uiso 1 1 d . . . . .
H13B H -0.112(2) 0.363(2) 0.924(2) 0.050(10) Uiso 1 1 d . . . . .
H9 H 0.133(2) -0.383(2) 0.777(2) 0.037(9) Uiso 1 1 d . . . . .

loop_
_atom_site_aniso_label
_atom_site_aniso_U_11
_atom_site_aniso_U_22
_atom_site_aniso_U_33
_atom_site_aniso_U_23
_atom_site_aniso_U_13
_atom_site_aniso_U_12
O21 0.0211(10) 0.0309(11) 0.0161(9) -0.0089(8) -0.0070(8) -0.0057(8)
O20 0.0162(9) 0.0390(12) 0.0185(9) -0.0109(9) -0.0045(8) -0.0055(8)
O24 0.0300(11) 0.0426(12) 0.0161(10) -0.0108(9) -0.0068(8) -0.0136(9)
O23 0.0199(10) 0.0478(13) 0.0220(10) -0.0120(9) -0.0076(8) -0.0066(9)
O22 0.0163(9) 0.0241(9) 0.0135(8) -0.0075(7) -0.0058(7) -0.0020(7)
C55 0.0175(13) 0.0194(13) 0.0154(12) -0.0067(10) -0.0064(10) 0.0008(10)
C56 0.0198(13) 0.0195(13) 0.0186(13) -0.0091(11) -0.0112(11) 0.0022(10)
C60 0.0208(14) 0.0249(14) 0.0178(13) -0.0085(11) -0.0083(11) -0.0014(11)
C57 0.0192(13) 0.0240(14) 0.0153(12) -0.0080(11) -0.0072(10) -0.0012(11)
C58 0.0178(13) 0.0237(14) 0.0149(12) -0.0090(11) -0.0048(10) 0.0009(10)
C59 0.0219(13) 0.0218(13) 0.0140(12) -0.0093(11) -0.0066(10) -0.0010(11)
O18 0.0260(10) 0.0275(10) 0.0292(10) -0.0175(9) -0.0150(8) 0.0112(8)
O17 0.0297(11) 0.0208(10) 0.0467(13) -0.0151(10) -0.0155(10) 0.0044(8)
O19 0.0185(10) 0.0350(12) 0.0484(13) -0.0248(10) -0.0100(9) 0.0030(9)
N11 0.0210(11) 0.0172(11) 0.0217(11) -0.0089(9) -0.0067(9) -0.0001(9)
N12 0.0237(12) 0.0171(11) 0.0201(12) -0.0056(10) -0.0081(10) -0.0029(9)
N10 0.0299(13) 0.0167(12) 0.0227(12) -0.0034(10) -0.0097(11) -0.0050(10)
N9 0.0208(12) 0.0167(11) 0.0211(11) -0.0084(10) -0.0038(9) -0.0030(9)
C47 0.0258(14) 0.0189(13) 0.0257(14) -0.0107(11) -0.0119(12) 0.0028(11)
C44 0.0230(14) 0.0214(13) 0.0245(14) -0.0118(11) -0.0110(11) 0.0025(11)
C54 0.0139(12) 0.0171(12) 0.0189(12) -0.0091(10) -0.0034(10) 0.0032(10)
C52 0.0167(13) 0.0233(13) 0.0177(13) -0.0123(11) -0.0019(10) -0.0008(11)
C51 0.0126(12) 0.0213(13) 0.0166(12) -0.0109(11) -0.0019(10) 0.0012(10)
C49 0.0192(13) 0.0233(13) 0.0154(12) -0.0101(11) -0.0074(10) 0.0031(10)
C45 0.0177(13) 0.0292(15) 0.0252(14) -0.0144(12) -0.0084(11) 0.0022(11)
C46 0.0233(14) 0.0252(14) 0.0228(13) -0.0125(12) -0.0119(11) 0.0067(11)
C48 0.0191(13) 0.0230(14) 0.0180(13) -0.0074(11) -0.0046(11) -0.0015(11)
C41 0.0166(15) 0.0410(19) 0.065(2) -0.0303(18) -0.0080(15) -0.0015(13)
C42 0.0350(17) 0.0410(18) 0.0289(15) -0.0238(14) -0.0138(13) 0.0141(14)
C43 0.0350(18) 0.0235(16) 0.056(2) -0.0139(15) -0.0157(16) -0.0030(13)
C53 0.0166(13) 0.0201(13) 0.0195(13) -0.0095(11) -0.0028(10) 0.0003(10)
C50 0.0204(13) 0.0222(13) 0.0173(12) -0.0099(11) -0.0055(11) 0.0000(11)
O13 0.0227(10) 0.0235(10) 0.0142(9) -0.0055(8) -0.0049(8) -0.0064(8)
O10 0.0201(10) 0.0388(12) 0.0192(9) -0.0105(9) -0.0056(8) -0.0084(9)
O11 0.0193(9) 0.0165(9) 0.0130(8) -0.0058(7) -0.0064(7) -0.0009(7)
O9 0.0236(10) 0.0235(10) 0.0139(9) -0.0086(8) -0.0071(8) -0.0022(8)
O12 0.0253(10) 0.0264(10) 0.0143(9) -0.0080(8) -0.0060(8) -0.0091(8)
C26 0.0220(13) 0.0142(12) 0.0152(12) -0.0072(10) -0.0071(11) 0.0015(10)
C21 0.0208(13) 0.0150(12) 0.0162(12) -0.0077(10) -0.0071(11) 0.0018(10)
C25 0.0187(13) 0.0146(12) 0.0172(12) -0.0071(10) -0.0100(10) 0.0008(10)
C22 0.0203(13) 0.0153(12) 0.0116(11) -0.0047(10) -0.0061(10) 0.0014(10)
C24 0.0216(13) 0.0204(13) 0.0159(12) -0.0101(11) -0.0070(10) -0.0017(10)
C23 0.0234(13) 0.0168(12) 0.0114(11) -0.0055(10) -0.0040(10) -0.0022(10)
O29 0.0387(12) 0.0213(10) 0.0154(9) -0.0076(8) -0.0087(9) -0.0066(8)
O25 0.0405(12) 0.0279(11) 0.0179(10) -0.0079(8) -0.0115(9) -0.0088(9)
O26 0.0469(13) 0.0224(10) 0.0231(10) -0.0112(9) -0.0098(9) -0.0070(9)
O28 0.0432(12) 0.0187(10) 0.0204(10) -0.0052(8) -0.0118(9) -0.0036(9)
O27 0.0259(10) 0.0181(9) 0.0153(9) -0.0083(7) -0.0073(8) -0.0018(7)
C66 0.0205(13) 0.0173(13) 0.0196(13) -0.0089(11) -0.0090(11) 0.0003(10)
C61 0.0220(14) 0.0225(14) 0.0173(13) -0.0097(11) -0.0055(11) -0.0019(11)
C65 0.0160(12) 0.0207(13) 0.0190(13) -0.0103(11) -0.0042(10) -0.0022(10)
C62 0.0221(14) 0.0229(14) 0.0155(12) -0.0093(11) -0.0066(11) 0.0017(11)
C64 0.0230(14) 0.0184(13) 0.0193(13) -0.0102(11) -0.0071(11) -0.0012(10)
C63 0.0215(13) 0.0202(13) 0.0153(12) -0.0063(11) -0.0063(10) -0.0022(11)
O2 0.0284(11) 0.0272(10) 0.0334(11) -0.0193(9) -0.0179(9) 0.0133(8)
O3 0.0202(10) 0.0322(12) 0.0487(13) -0.0177(10) -0.0108(10) 0.0036(9)
O1 0.0355(12) 0.0170(10) 0.0557(14) -0.0109(10) -0.0263(11) 0.0041(9)
N3 0.0184(11) 0.0202(11) 0.0211(11) -0.0084(9) -0.0070(9) 0.0007(9)
N2 0.0176(12) 0.0293(13) 0.0240(13) -0.0120(11) -0.0014(10) -0.0051(10)
N1 0.0164(12) 0.0217(12) 0.0203(11) -0.0067(9) -0.0059(9) -0.0035(9)
N4 0.0180(12) 0.0232(12) 0.0238(12) -0.0123(10) -0.0042(10) -0.0040(9)
C14 0.0185(13) 0.0161(12) 0.0188(13) -0.0033(10) -0.0088(11) -0.0009(10)
C10 0.0213(13) 0.0187(13) 0.0189(13) -0.0069(11) -0.0088(11) 0.0017(10)
C11 0.0195(13) 0.0150(12) 0.0177(12) -0.0048(10) -0.0094(10) 0.0018(10)
C5 0.0201(14) 0.0284(15) 0.0250(14) -0.0156(12) -0.0064(11) 0.0031(11)
C6 0.0247(14) 0.0249(14) 0.0276(14) -0.0176(12) -0.0141(12) 0.0109(11)
C12 0.0262(14) 0.0146(12) 0.0201(13) -0.0052(11) -0.0125(11) 0.0013(10)
C4 0.0246(14) 0.0227(14) 0.0194(13) -0.0094(11) -0.0073(11) 0.0014(11)
C13 0.0203(13) 0.0151(12) 0.0163(12) -0.0041(10) -0.0079(10) 0.0029(10)
C2 0.0406(18) 0.0428(18) 0.0338(16) -0.0236(15) -0.0239(15) 0.0206(15)
C1 0.042(2) 0.0209(16) 0.076(3) -0.0100(17) -0.0308(19) -0.0025(14)
C3 0.0229(17) 0.042(2) 0.074(3) -0.0174(19) -0.0127(17) -0.0056(15)
C8 0.0211(14) 0.0203(13) 0.0293(15) -0.0105(12) -0.0118(12) 0.0015(11)
C7 0.0306(15) 0.0194(13) 0.0269(14) -0.0107(12) -0.0155(12) 0.0043(11)
C9 0.0239(14) 0.0225(13) 0.0174(12) -0.0118(11) -0.0088(11) 0.0031(11)
O7 0.0394(12) 0.0213(10) 0.0177(9) -0.0061(8) -0.0096(9) -0.0083(9)
O6 0.0196(9) 0.0186(9) 0.0135(8) -0.0076(7) -0.0061(7) -0.0006(7)
O8 0.0213(9) 0.0230(9) 0.0134(8) -0.0079(7) -0.0059(7) -0.0023(7)
O4 0.0292(11) 0.0271(10) 0.0130(9) -0.0090(8) -0.0052(8) -0.0075(8)
O5 0.0250(10) 0.0242(10) 0.0148(9) -0.0062(8) -0.0065(8) -0.0053(8)
C15 0.0154(12) 0.0176(13) 0.0158(12) -0.0069(10) -0.0054(10) 0.0014(10)
C20 0.0171(13) 0.0198(13) 0.0161(12) -0.0080(11) -0.0063(10) 0.0036(10)
C19 0.0148(12) 0.0187(13) 0.0125(12) -0.0067(10) -0.0020(10) 0.0012(10)
C16 0.0159(12) 0.0193(13) 0.0222(13) -0.0133(11) -0.0074(10) 0.0020(10)
C17 0.0201(13) 0.0201(13) 0.0165(12) -0.0076(11) -0.0055(10) -0.0046(10)
C18 0.0193(13) 0.0266(14) 0.0145(12) -0.0096(11) -0.0060(10) -0.0011(11)
O16 0.0309(11) 0.0363(12) 0.0276(10) -0.0162(9) -0.0168(9) 0.0098(9)
O15 0.0243(10) 0.0297(11) 0.0550(13) -0.0274(10) -0.0230(10) 0.0112(9)
O14 0.0199(10) 0.0435(13) 0.0376(12) -0.0234(10) -0.0030(9) 0.0059(9)
N14 0.0185(11) 0.0143(10) 0.0140(10) -0.0049(8) -0.0067(9) 0.0007(8)
N13 0.0173(11) 0.0169(11) 0.0195(11) -0.0075(10) -0.0010(9) -0.0037(9)
N16 0.0209(12) 0.0163(11) 0.0284(13) -0.0092(10) 0.0010(10) -0.0041(10)
N15 0.0169(12) 0.0202(12) 0.0162(11) -0.0073(10) -0.0018(9) -0.0015(10)
C40 0.0175(12) 0.0179(12) 0.0134(11) -0.0066(10) -0.0078(10) 0.0012(10)
C38 0.0217(14) 0.0177(13) 0.0294(14) -0.0117(12) -0.0099(12) 0.0022(11)
C32 0.0188(13) 0.0178(13) 0.0379(16) -0.0156(12) -0.0147(12) 0.0062(11)
C34 0.0221(14) 0.0238(14) 0.0206(13) -0.0142(12) -0.0036(11) 0.0018(11)
C35 0.0199(13) 0.0140(12) 0.0222(13) -0.0092(11) -0.0063(11) 0.0016(10)
C31 0.0272(14) 0.0184(13) 0.0234(14) -0.0104(11) -0.0131(12) 0.0029(11)
C28 0.0281(16) 0.0380(18) 0.061(2) -0.0321(17) -0.0251(15) 0.0082(13)
C27 0.0231(16) 0.051(2) 0.0357(17) -0.0251(16) 0.0005(13) 0.0034(14)
C30 0.0172(13) 0.0204(13) 0.0205(13) -0.0109(11) -0.0030(11) 0.0012(10)
C37 0.0192(13) 0.0163(12) 0.0158(12) -0.0075(10) -0.0101(10) 0.0037(10)
C39 0.0187(13) 0.0168(12) 0.0133(12) -0.0045(10) -0.0060(10) -0.0016(10)
C33 0.0174(13) 0.0202(13) 0.0318(15) -0.0142(12) -0.0039(11) -0.0011(11)
C36 0.0222(13) 0.0206(13) 0.0190(13) -0.0114(11) -0.0086(11) 0.0031(11)
C29 0.0366(17) 0.0380(17) 0.0241(15) -0.0130(14) -0.0135(13) 0.0040(14)
O32 0.0374(12) 0.0320(11) 0.0350(11) -0.0227(10) -0.0162(10) 0.0109(9)
O31 0.0316(12) 0.0293(11) 0.0722(16) -0.0334(11) -0.0337(11) 0.0160(9)
O30 0.0413(13) 0.0169(10) 0.0534(14) -0.0026(10) -0.0241(11) 0.0013(9)
N7 0.0151(10) 0.0186(11) 0.0147(10) -0.0078(9) -0.0035(8) -0.0015(8)
N8 0.0189(12) 0.0189(12) 0.0235(12) -0.0066(10) -0.0096(10) -0.0005(9)
N5 0.0199(12) 0.0182(12) 0.0156(11) -0.0038(9) -0.0055(10) -0.0027(10)
N6 0.0176(11) 0.0168(11) 0.0204(11) -0.0057(9) -0.0054(9) -0.0047(9)
C78 0.0181(13) 0.0163(12) 0.0126(11) -0.0085(10) -0.0025(10) 0.0002(10)
C79 0.0166(12) 0.0186(12) 0.0125(12) -0.0097(10) -0.0010(10) -0.0001(10)
C77 0.0177(13) 0.0196(13) 0.0182(12) -0.0109(11) -0.0070(10) 0.0031(10)
C75 0.0131(12) 0.0203(13) 0.0256(14) -0.0098(11) -0.0087(11) 0.0009(10)
C71 0.0155(13) 0.0249(14) 0.0291(14) -0.0157(12) -0.0121(11) 0.0047(11)
C74 0.0189(13) 0.0238(14) 0.0246(14) -0.0048(12) -0.0089(11) 0.0000(11)
C68 0.0348(17) 0.0282(16) 0.064(2) -0.0280(16) -0.0287(16) 0.0071(13)
C69 0.0424(18) 0.0345(17) 0.0249(15) -0.0163(13) -0.0145(14) 0.0079(14)
C67 0.056(2) 0.0275(17) 0.049(2) 0.0076(16) -0.0323(19) -0.0057(16)
C70 0.0164(13) 0.0156(12) 0.0237(13) -0.0063(11) -0.0092(11) 0.0016(10)
C80 0.0175(13) 0.0225(13) 0.0273(14) -0.0159(12) -0.0121(11) 0.0067(11)
C76 0.0211(13) 0.0224(13) 0.0201(13) -0.0098(11) -0.0103(11) 0.0042(11)
C73 0.0181(13) 0.0171(13) 0.0401(17) -0.0051(12) -0.0159(12) -0.0003(11)
C72 0.0193(14) 0.0208(14) 0.0467(18) -0.0188(13) -0.0191(13) 0.0068(11)

loop_
_atom_type_symbol
_atom_type_description
_atom_type_scat_dispersion_real
_atom_type_scat_dispersion_imag
_atom_type_scat_source
C C 0.0033 0.0016 'International Tables Vol C Tables 4.2.6.8 and 6.1.1.4'
H H 0.0000 0.0000 'International Tables Vol C Tables 4.2.6.8 and 6.1.1.4'
N N 0.0061 0.0033 'International Tables Vol C Tables 4.2.6.8 and 6.1.1.4'
O O 0.0106 0.0060 'International Tables Vol C Tables 4.2.6.8 and 6.1.1.4'

loop_
_geom_angle_atom_site_label_1
_geom_angle_atom_site_label_2
_geom_angle_atom_site_label_3
_geom_angle
_geom_angle_site_symmetry_1
_geom_angle_site_symmetry_3
_geom_angle_publ_flag
C60 O24 H24 111(3) . . ?
C56 O22 C59 106.17(19) . . ?
O21 C55 C56 112.7(2) . . ?
O20 C55 O21 125.7(2) . . ?
O20 C55 C56 121.6(2) . . ?
O22 C56 C55 117.9(2) . . ?
C57 C56 O22 110.6(2) . . ?
C57 C56 C55 131.5(2) . . ?
O24 C60 C59 113.1(2) . . ?
O23 C60 O24 127.5(2) . . ?
O23 C60 C59 119.4(2) . . ?
C56 C57 H57 126.7 . . ?
C56 C57 C58 106.6(2) . . ?
C58 C57 H57 126.7 . . ?
C57 C58 H58 126.9 . . ?
C59 C58 C57 106.2(2) . . ?
C59 C58 H58 126.9 . . ?
O22 C59 C60 116.7(2) . . ?
C58 C59 O22 110.5(2) . . ?
C58 C59 C60 132.8(2) . . ?
C46 O18 C42 112.1(2) . . ?
C47 O17 C43 116.9(2) . . ?
C45 O19 C41 117.0(2) . . ?
C53 N11 C54 118.4(2) . . ?
C54 N12 H12A 119(2) . . ?
C54 N12 H12B 120(2) . . ?
H12A N12 H12B 119(3) . . ?
C53 N10 H10A 122.0(19) . . ?
C53 N10 H10B 120(2) . . ?
H10A N10 H10B 118(3) . . ?
C52 N9 H9 122(2) . . ?
C53 N9 C52 119.7(2) . . ?
C53 N9 H9 118(2) . . ?
O17 C47 C46 115.4(2) . . ?
O17 C47 C48 124.6(2) . . ?
C46 C47 C48 120.0(2) . . ?
C49 C44 H44 120.3 . . ?
C45 C44 H44 120.3 . . ?
C45 C44 C49 119.5(2) . . ?
N11 C54 C51 121.9(2) . . ?
N12 C54 N11 116.5(2) . . ?
N12 C54 C51 121.6(2) . . ?
N9 C52 H52 119.0 . . ?
C51 C52 N9 121.9(2) . . ?
C51 C52 H52 119.0 . . ?
C54 C51 C50 123.5(2) . . ?
C52 C51 C54 115.4(2) . . ?
C52 C51 C50 121.2(2) . . ?
C44 C49 C50 119.5(2) . . ?
C48 C49 C44 120.6(2) . . ?
C48 C49 C50 120.0(2) . . ?
O19 C45 C44 124.9(2) . . ?
O19 C45 C46 114.9(2) . . ?
C44 C45 C46 120.1(2) . . ?
O18 C46 C47 120.6(2) . . ?
O18 C46 C45 119.4(2) . . ?
C47 C46 C45 120.0(2) . . ?
C47 C48 H48 120.1 . . ?
C49 C48 C47 119.8(2) . . ?
C49 C48 H48 120.1 . . ?
O19 C41 H41A 109.5 . . ?
O19 C41 H41B 109.5 . . ?
O19 C41 H41C 109.5 . . ?
H41A C41 H41B 109.5 . . ?
H41A C41 H41C 109.5 . . ?
H41B C41 H41C 109.5 . . ?
O18 C42 H42A 109.5 . . ?
O18 C42 H42B 109.5 . . ?
O18 C42 H42C 109.5 . . ?
H42A C42 H42B 109.5 . . ?
H42A C42 H42C 109.5 . . ?
H42B C42 H42C 109.5 . . ?
O17 C43 H43A 109.5 . . ?
O17 C43 H43B 109.5 . . ?
O17 C43 H43C 109.5 . . ?
H43A C43 H43B 109.5 . . ?
H43A C43 H43C 109.5 . . ?
H43B C43 H43C 109.5 . . ?
N11 C53 N9 121.9(2) . . ?
N10 C53 N11 119.7(2) . . ?
N10 C53 N9 118.5(2) . . ?
C51 C50 C49 113.7(2) . . ?
C51 C50 H50A 108.8 . . ?
C51 C50 H50B 108.8 . . ?
C49 C50 H50A 108.8 . . ?
C49 C50 H50B 108.8 . . ?
H50A C50 H50B 107.7 . . ?
C22 O11 C25 105.79(18) . . ?
C21 O9 H9A 115(4) . . ?
O13 C26 O12 125.4(2) . . ?
O13 C26 C25 120.2(2) . . ?
O12 C26 C25 114.4(2) . . ?
O10 C21 O9 125.8(2) . . ?
O10 C21 C22 121.0(2) . . ?
O9 C21 C22 113.3(2) . . ?
O11 C25 C26 116.3(2) . . ?
C24 C25 O11 110.6(2) . . ?
C24 C25 C26 133.0(2) . . ?
O11 C22 C21 115.6(2) . . ?
C23 C22 O11 110.8(2) . . ?
C23 C22 C21 133.4(2) . . ?
C25 C24 H24A 126.6 . . ?
C25 C24 C23 106.8(2) . . ?
C23 C24 H24A 126.6 . . ?
C22 C23 C24 106.0(2) . . ?
C22 C23 H23 127.0 . . ?
C24 C23 H23 127.0 . . ?
C66 O29 H29 110(3) . . ?
C65 O27 C62 105.91(19) . . ?
O29 C66 C65 112.2(2) . . ?
O28 C66 O29 126.8(2) . . ?
O28 C66 C65 121.0(2) . . ?
O25 C61 C62 112.4(2) . . ?
O26 C61 O25 127.4(2) . . ?
O26 C61 C62 120.1(2) . . ?
O27 C65 C66 118.2(2) . . ?
C64 C65 O27 110.8(2) . . ?
C64 C65 C66 131.0(2) . . ?
O27 C62 C61 116.8(2) . . ?
C63 C62 O27 110.3(2) . . ?
C63 C62 C61 132.8(2) . . ?
C65 C64 H64 126.7 . . ?
C65 C64 C63 106.6(2) . . ?
C63 C64 H64 126.7 . . ?
C62 C63 C64 106.4(2) . . ?
C62 C63 H63 126.8 . . ?
C64 C63 H63 126.8 . . ?
C6 O2 C2 112.3(2) . . ?
C5 O3 C3 116.9(2) . . ?
C7 O1 C1 116.8(2) . . ?
C14 N3 C13 118.3(2) . . ?
C14 N2 H2A 117(2) . . ?
C14 N2 H2B 125(2) . . ?
H2A N2 H2B 118(3) . . ?
C14 N1 C12 119.8(2) . . ?
C14 N1 H1 124(2) . . ?
C12 N1 H1 116(2) . . ?
C13 N4 H4A 124(2) . . ?
C13 N4 H4B 122(2) . . ?
H4A N4 H4B 113(3) . . ?
N3 C14 N1 121.7(2) . . ?
N2 C14 N3 119.2(2) . . ?
N2 C14 N1 119.1(2) . . ?
H10C C10 H10D 107.8 . . ?
C11 C10 H10C 108.9 . . ?
C11 C10 H10D 108.9 . . ?
C11 C10 C9 113.2(2) . . ?
C9 C10 H10C 108.9 . . ?
C9 C10 H10D 108.9 . . ?
C12 C11 C10 121.5(2) . . ?
C12 C11 C13 115.1(2) . . ?
C13 C11 C10 123.4(2) . . ?
O3 C5 C6 116.0(2) . . ?
O3 C5 C4 124.2(3) . . ?
C6 C5 C4 119.8(2) . . ?
O2 C6 C5 120.3(2) . . ?
O2 C6 C7 119.5(2) . . ?
C5 C6 C7 120.2(2) . . ?
N1 C12 H12 119.0 . . ?
C11 C12 N1 122.1(2) . . ?
C11 C12 H12 119.0 . . ?
C5 C4 H4 120.1 . . ?
C9 C4 C5 119.8(3) . . ?
C9 C4 H4 120.1 . . ?
N3 C13 C11 122.4(2) . . ?
N4 C13 N3 116.4(2) . . ?
N4 C13 C11 121.2(2) . . ?
O2 C2 H2C 109.5 . . ?
O2 C2 H2D 109.5 . . ?
O2 C2 H2E 109.5 . . ?
H2C C2 H2D 109.5 . . ?
H2C C2 H2E 109.5 . . ?
H2D C2 H2E 109.5 . . ?
O1 C1 H1A 109.5 . . ?
O1 C1 H1B 109.5 . . ?
O1 C1 H1C 109.5 . . ?
H1A C1 H1B 109.5 . . ?
H1A C1 H1C 109.5 . . ?
H1B C1 H1C 109.5 . . ?
O3 C3 H3A 109.5 . . ?
O3 C3 H3B 109.5 . . ?
O3 C3 H3C 109.5 . . ?
H3A C3 H3B 109.5 . . ?
H3A C3 H3C 109.5 . . ?
H3B C3 H3C 109.5 . . ?
C7 C8 H8 120.1 . . ?
C7 C8 C9 119.8(2) . . ?
C9 C8 H8 120.1 . . ?
O1 C7 C6 115.1(2) . . ?
O1 C7 C8 125.0(2) . . ?
C8 C7 C6 119.9(2) . . ?
C4 C9 C10 120.2(2) . . ?
C4 C9 C8 120.4(2) . . ?
C8 C9 C10 119.4(2) . . ?
C16 O6 C19 106.03(18) . . ?
C15 O4 H4C 111(2) . . ?
O4 C15 C16 111.2(2) . . ?
O5 C15 O4 126.6(2) . . ?
O5 C15 C16 122.2(2) . . ?
O7 C20 O8 126.2(2) . . ?
O7 C20 C19 120.7(2) . . ?
O8 C20 C19 113.1(2) . . ?
O6 C19 C20 115.1(2) . . ?
C18 C19 O6 110.5(2) . . ?
C18 C19 C20 134.3(2) . . ?
O6 C16 C15 116.2(2) . . ?
C17 C16 O6 110.4(2) . . ?
C17 C16 C15 133.4(2) . . ?
C16 C17 H17 126.6 . . ?
C16 C17 C18 106.8(2) . . ?
C18 C17 H17 126.6 . . ?
C19 C18 C17 106.3(2) . . ?
C19 C18 H18 126.9 . . ?
C17 C18 H18 126.9 . . ?
C31 O16 C29 117.0(2) . . ?
C32 O15 C28 113.7(2) . . ?
C33 O14 C27 117.0(2) . . ?
C39 N14 C40 118.4(2) . . ?
C40 N13 H13A 120.1(18) . . ?
C40 N13 H13B 115(2) . . ?
H13A N13 H13B 125(3) . . ?
C38 N16 H16 119(3) . . ?
C39 N16 C38 120.4(2) . . ?
C39 N16 H16 120(3) . . ?
C39 N15 H15A 118.8(19) . . ?
C39 N15 H15B 121(2) . . ?
H15A N15 H15B 117(3) . . ?
N14 C40 C37 121.8(2) . . ?
N13 C40 N14 117.0(2) . . ?
N13 C40 C37 121.3(2) . . ?
N16 C38 H38 119.4 . . ?
C37 C38 N16 121.2(2) . . ?
C37 C38 H38 119.4 . . ?
O15 C32 C31 121.0(2) . . ?
O15 C32 C33 119.4(2) . . ?
C31 C32 C33 119.6(2) . . ?
C35 C34 H34 120.0 . . ?
C33 C34 H34 120.0 . . ?
C33 C34 C35 120.0(3) . . ?
C34 C35 C36 119.5(2) . . ?
C30 C35 C34 120.3(2) . . ?
C30 C35 C36 120.1(2) . . ?
O16 C31 C32 115.9(2) . . ?
O16 C31 C30 124.1(2) . . ?
C32 C31 C30 120.0(2) . . ?
O15 C28 H28A 109.5 . . ?
O15 C28 H28B 109.5 . . ?
O15 C28 H28C 109.5 . . ?
H28A C28 H28B 109.5 . . ?
H28A C28 H28C 109.5 . . ?
H28B C28 H28C 109.5 . . ?
O14 C27 H27A 109.5 . . ?
O14 C27 H27B 109.5 . . ?
O14 C27 H27C 109.5 . . ?
H27A C27 H27B 109.5 . . ?
H27A C27 H27C 109.5 . . ?
H27B C27 H27C 109.5 . . ?
C35 C30 C31 120.0(2) . . ?
C35 C30 H30 120.0 . . ?
C31 C30 H30 120.0 . . ?
C40 C37 C36 121.3(2) . . ?
C38 C37 C40 115.9(2) . . ?
C38 C37 C36 122.4(2) . . ?
N14 C39 N16 121.7(2) . . ?
N15 C39 N14 120.1(2) . . ?
N15 C39 N16 118.2(2) . . ?
O14 C33 C32 115.9(2) . . ?
O14 C33 C34 124.0(3) . . ?
C34 C33 C32 120.1(2) . . ?
C35 C36 H36A 108.8 . . ?
C35 C36 H36B 108.8 . . ?
C37 C36 C35 113.8(2) . . ?
C37 C36 H36A 108.8 . . ?
C37 C36 H36B 108.8 . . ?
H36A C36 H36B 107.7 . . ?
O16 C29 H29A 109.5 . . ?
O16 C29 H29B 109.5 . . ?
O16 C29 H29C 109.5 . . ?
H29A C29 H29B 109.5 . . ?
H29A C29 H29C 109.5 . . ?
H29B C29 H29C 109.5 . . ?
C71 O32 C69 117.3(2) . . ?
C72 O31 C68 113.2(2) . . ?
C73 O30 C67 116.3(2) . . ?
C79 N7 C78 118.1(2) . . ?
C78 N8 H8A 119.1(19) . . ?
C78 N8 H8B 120(2) . . ?
H8A N8 H8B 121(3) . . ?
C79 N5 H5A 117.6(18) . . ?
C79 N5 H5B 118(2) . . ?
H5A N5 H5B 123(3) . . ?
C79 N6 C80 120.7(2) . . ?
C79 N6 H6 121(2) . . ?
C80 N6 H6 119(2) . . ?
N7 C78 C77 122.1(2) . . ?
N8 C78 N7 116.8(2) . . ?
N8 C78 C77 121.1(2) . . ?
N7 C79 N6 121.7(2) . . ?
N5 C79 N7 119.4(2) . . ?
N5 C79 N6 118.9(2) . . ?
C78 C77 C76 121.7(2) . . ?
C80 C77 C78 116.2(2) . . ?
C80 C77 C76 122.0(2) . . ?
C74 C75 C76 118.9(2) . . ?
C70 C75 C74 120.4(2) . . ?
C70 C75 C76 120.7(2) . . ?
O32 C71 C70 123.9(2) . . ?
O32 C71 C72 115.6(2) . . ?
C70 C71 C72 120.5(2) . . ?
C75 C74 H74 120.3 . . ?
C73 C74 C75 119.5(3) . . ?
C73 C74 H74 120.3 . . ?
O31 C68 H68A 109.5 . . ?
O31 C68 H68B 109.5 . . ?
O31 C68 H68C 109.5 . . ?
H68A C68 H68B 109.5 . . ?
H68A C68 H68C 109.5 . . ?
H68B C68 H68C 109.5 . . ?
O32 C69 H69A 109.5 . . ?
O32 C69 H69B 109.5 . . ?
O32 C69 H69C 109.5 . . ?
H69A C69 H69B 109.5 . . ?
H69A C69 H69C 109.5 . . ?
H69B C69 H69C 109.5 . . ?
O30 C67 H67A 109.5 . . ?
O30 C67 H67B 109.5 . . ?
O30 C67 H67C 109.5 . . ?
H67A C67 H67B 109.5 . . ?
H67A C67 H67C 109.5 . . ?
H67B C67 H67C 109.5 . . ?
C75 C70 H70 120.1 . . ?
C71 C70 C75 119.9(2) . . ?
C71 C70 H70 120.1 . . ?
N6 C80 H80 119.4 . . ?
C77 C80 N6 121.2(2) . . ?
C77 C80 H80 119.4 . . ?
C77 C76 C75 113.7(2) . . ?
C77 C76 H76A 108.8 . . ?
C77 C76 H76B 108.8 . . ?
C75 C76 H76A 108.8 . . ?
C75 C76 H76B 108.8 . . ?
H76A C76 H76B 107.7 . . ?
O30 C73 C74 124.3(3) . . ?
O30 C73 C72 115.2(3) . . ?
C74 C73 C72 120.5(2) . . ?
O31 C72 C71 120.7(3) . . ?
O31 C72 C73 120.1(2) . . ?
C71 C72 C73 119.2(2) . . ?

loop_
_geom_bond_atom_site_label_1
_geom_bond_atom_site_label_2
_geom_bond_distance
_geom_bond_site_symmetry_2
_geom_bond_publ_flag
O21 C55 1.283(3) . ?
O20 C55 1.233(3) . ?
O24 H24 0.858(10) . ?
O24 C60 1.283(3) . ?
O23 C60 1.223(3) . ?
O22 C56 1.366(3) . ?
O22 C59 1.367(3) . ?
C55 C56 1.473(3) . ?
C56 C57 1.353(4) . ?
C60 C59 1.486(3) . ?
C57 H57 0.9500 . ?
C57 C58 1.420(3) . ?
C58 H58 0.9500 . ?
C58 C59 1.358(3) . ?
O18 C46 1.388(3) . ?
O18 C42 1.430(3) . ?
O17 C47 1.368(3) . ?
O17 C43 1.423(4) . ?
O19 C45 1.366(3) . ?
O19 C41 1.424(4) . ?
N11 C54 1.348(3) . ?
N11 C53 1.338(3) . ?
N12 C54 1.327(3) . ?
N12 H12A 0.83(3) . ?
N12 H12B 0.93(4) . ?
N10 C53 1.331(3) . ?
N10 H10A 0.88(3) . ?
N10 H10B 0.88(4) . ?
N9 C52 1.363(3) . ?
N9 C53 1.359(3) . ?
N9 H9 0.93(3) . ?
C47 C46 1.389(4) . ?
C47 C48 1.391(4) . ?
C44 H44 0.9500 . ?
C44 C49 1.392(4) . ?
C44 C45 1.390(4) . ?
C54 C51 1.447(3) . ?
C52 H52 0.9500 . ?
C52 C51 1.353(3) . ?
C51 C50 1.517(3) . ?
C49 C48 1.389(4) . ?
C49 C50 1.522(4) . ?
C45 C46 1.396(4) . ?
C48 H48 0.9500 . ?
C41 H41A 0.9800 . ?
C41 H41B 0.9800 . ?
C41 H41C 0.9800 . ?
C42 H42A 0.9800 . ?
C42 H42B 0.9800 . ?
C42 H42C 0.9800 . ?
C43 H43A 0.9800 . ?
C43 H43B 0.9800 . ?
C43 H43C 0.9800 . ?
C50 H50A 0.9900 . ?
C50 H50B 0.9900 . ?
O13 C26 1.236(3) . ?
O10 C21 1.228(3) . ?
O11 C25 1.368(3) . ?
O11 C22 1.368(3) . ?
O9 C21 1.290(3) . ?
O9 H9A 0.856(10) . ?
O12 C26 1.283(3) . ?
C26 C25 1.485(3) . ?
C21 C22 1.485(3) . ?
C25 C24 1.347(3) . ?
C22 C23 1.353(3) . ?
C24 H24A 0.9500 . ?
C24 C23 1.420(3) . ?
C23 H23 0.9500 . ?
O29 H29 0.862(10) . ?
O29 C66 1.276(3) . ?
O25 C61 1.291(3) . ?
O26 C61 1.222(3) . ?
O28 C66 1.232(3) . ?
O27 C65 1.362(3) . ?
O27 C62 1.374(3) . ?
C66 C65 1.486(3) . ?
C61 C62 1.486(4) . ?
C65 C64 1.352(4) . ?
C62 C63 1.358(4) . ?
C64 H64 0.9500 . ?
C64 C63 1.416(4) . ?
C63 H63 0.9500 . ?
O2 C6 1.387(3) . ?
O2 C2 1.432(3) . ?
O3 C5 1.367(3) . ?
O3 C3 1.416(4) . ?
O1 C1 1.418(4) . ?
O1 C7 1.366(3) . ?
N3 C14 1.333(3) . ?
N3 C13 1.351(3) . ?
N2 C14 1.327(3) . ?
N2 H2A 0.89(4) . ?
N2 H2B 0.87(3) . ?
N1 C14 1.358(3) . ?
N1 C12 1.366(3) . ?
N1 H1 0.87(3) . ?
N4 C13 1.326(3) . ?
N4 H4A 0.89(3) . ?
N4 H4B 0.89(3) . ?
C10 H10C 0.9900 . ?
C10 H10D 0.9900 . ?
C10 C11 1.516(4) . ?
C10 C9 1.524(3) . ?
C11 C12 1.348(4) . ?
C11 C13 1.441(3) . ?
C5 C6 1.388(4) . ?
C5 C4 1.398(4) . ?
C6 C7 1.397(4) . ?
C12 H12 0.9500 . ?
C4 H4 0.9500 . ?
C4 C9 1.386(4) . ?
C2 H2C 0.9800 . ?
C2 H2D 0.9800 . ?
C2 H2E 0.9800 . ?
C1 H1A 0.9800 . ?
C1 H1B 0.9800 . ?
C1 H1C 0.9800 . ?
C3 H3A 0.9800 . ?
C3 H3B 0.9800 . ?
C3 H3C 0.9800 . ?
C8 H8 0.9500 . ?
C8 C7 1.388(4) . ?
C8 C9 1.393(4) . ?
O7 C20 1.218(3) . ?
O6 C19 1.374(3) . ?
O6 C16 1.367(3) . ?
O8 C20 1.301(3) . ?
O4 H4C 0.858(10) . ?
O4 C15 1.300(3) . ?
O5 C15 1.219(3) . ?
C15 C16 1.479(3) . ?
C20 C19 1.485(3) . ?
C19 C18 1.353(4) . ?
C16 C17 1.352(3) . ?
C17 H17 0.9500 . ?
C17 C18 1.419(4) . ?
C18 H18 0.9500 . ?
O16 C31 1.364(3) . ?
O16 C29 1.427(3) . ?
O15 C32 1.386(3) . ?
O15 C28 1.435(3) . ?
O14 C27 1.426(4) . ?
O14 C33 1.365(3) . ?
N14 C40 1.344(3) . ?
N14 C39 1.334(3) . ?
N13 C40 1.326(3) . ?
N13 H13A 0.90(3) . ?
N13 H13B 0.95(4) . ?
N16 C38 1.360(3) . ?
N16 C39 1.352(3) . ?
N16 H16 0.91(4) . ?
N15 C39 1.334(3) . ?
N15 H15A 0.91(3) . ?
N15 H15B 0.89(3) . ?
C40 C37 1.444(3) . ?
C38 H38 0.9500 . ?
C38 C37 1.344(4) . ?
C32 C31 1.393(4) . ?
C32 C33 1.396(4) . ?
C34 H34 0.9500 . ?
C34 C35 1.389(3) . ?
C34 C33 1.387(4) . ?
C35 C30 1.382(4) . ?
C35 C36 1.523(4) . ?
C31 C30 1.395(4) . ?
C28 H28A 0.9800 . ?
C28 H28B 0.9800 . ?
C28 H28C 0.9800 . ?
C27 H27A 0.9800 . ?
C27 H27B 0.9800 . ?
C27 H27C 0.9800 . ?
C30 H30 0.9500 . ?
C37 C36 1.498(3) . ?
C36 H36A 0.9900 . ?
C36 H36B 0.9900 . ?
C29 H29A 0.9800 . ?
C29 H29B 0.9800 . ?
C29 H29C 0.9800 . ?
O32 C71 1.369(3) . ?
O32 C69 1.421(3) . ?
O31 C68 1.432(3) . ?
O31 C72 1.379(3) . ?
O30 C67 1.427(4) . ?
O30 C73 1.372(3) . ?
N7 C78 1.351(3) . ?
N7 C79 1.338(3) . ?
N8 C78 1.324(3) . ?
N8 H8A 0.88(3) . ?
N8 H8B 0.87(4) . ?
N5 C79 1.327(3) . ?
N5 H5A 0.87(3) . ?
N5 H5B 0.86(3) . ?
N6 C79 1.350(3) . ?
N6 C80 1.364(3) . ?
N6 H6 0.91(3) . ?
C78 C77 1.441(3) . ?
C77 C80 1.338(4) . ?
C77 C76 1.506(3) . ?
C75 C74 1.391(4) . ?
C75 C70 1.385(4) . ?
C75 C76 1.515(4) . ?
C71 C70 1.385(4) . ?
C71 C72 1.393(4) . ?
C74 H74 0.9500 . ?
C74 C73 1.390(4) . ?
C68 H68A 0.9800 . ?
C68 H68B 0.9800 . ?
C68 H68C 0.9800 . ?
C69 H69A 0.9800 . ?
C69 H69B 0.9800 . ?
C69 H69C 0.9800 . ?
C67 H67A 0.9800 . ?
C67 H67B 0.9800 . ?
C67 H67C 0.9800 . ?
C70 H70 0.9500 . ?
C80 H80 0.9500 . ?
C76 H76A 0.9900 . ?
C76 H76B 0.9900 . ?
C73 C72 1.394(4) . ?

loop_
_geom_torsion_atom_site_label_1
_geom_torsion_atom_site_label_2
_geom_torsion_atom_site_label_3
_geom_torsion_atom_site_label_4
_geom_torsion
_geom_torsion_site_symmetry_1
_geom_torsion_site_symmetry_2
_geom_torsion_site_symmetry_3
_geom_torsion_site_symmetry_4
_geom_torsion_publ_flag
O21 C55 C56 O22 -179.5(2) . . . . ?
O21 C55 C56 C57 2.4(4) . . . . ?
O20 C55 C56 O22 1.4(4) . . . . ?
O20 C55 C56 C57 -176.6(3) . . . . ?
O24 C60 C59 O22 178.3(2) . . . . ?
O24 C60 C59 C58 -4.5(4) . . . . ?
O23 C60 C59 O22 -1.1(4) . . . . ?
O23 C60 C59 C58 176.2(3) . . . . ?
O22 C56 C57 C58 -0.4(3) . . . . ?
C55 C56 C57 C58 177.7(3) . . . . ?
C56 O22 C59 C60 177.8(2) . . . . ?
C56 O22 C59 C58 0.0(3) . . . . ?
C56 C57 C58 C59 0.4(3) . . . . ?
C57 C58 C59 O22 -0.2(3) . . . . ?
C57 C58 C59 C60 -177.6(3) . . . . ?
C59 O22 C56 C55 -178.2(2) . . . . ?
C59 O22 C56 C57 0.3(3) . . . . ?
O17 C47 C46 O18 0.9(4) . . . . ?
O17 C47 C46 C45 -179.5(2) . . . . ?
O17 C47 C48 C49 177.1(2) . . . . ?
O19 C45 C46 O18 0.8(4) . . . . ?
O19 C45 C46 C47 -178.8(2) . . . . ?
N11 C54 C51 C52 -8.5(3) . . . . ?
N11 C54 C51 C50 171.8(2) . . . . ?
N12 C54 C51 C52 172.7(2) . . . . ?
N12 C54 C51 C50 -7.0(4) . . . . ?
N9 C52 C51 C54 2.5(3) . . . . ?
N9 C52 C51 C50 -177.8(2) . . . . ?
C44 C49 C48 C47 2.3(4) . . . . ?
C44 C49 C50 C51 -75.6(3) . . . . ?
C44 C45 C46 O18 -178.1(2) . . . . ?
C44 C45 C46 C47 2.3(4) . . . . ?
C54 N11 C53 N10 -178.6(2) . . . . ?
C54 N11 C53 N9 1.9(4) . . . . ?
C54 C51 C50 C49 -73.7(3) . . . . ?
C52 N9 C53 N11 -7.8(4) . . . . ?
C52 N9 C53 N10 172.7(2) . . . . ?
C52 C51 C50 C49 106.6(3) . . . . ?
C49 C44 C45 O19 179.9(2) . . . . ?
C49 C44 C45 C46 -1.4(4) . . . . ?
C45 C44 C49 C48 -0.9(4) . . . . ?
C45 C44 C49 C50 177.8(2) . . . . ?
C46 C47 C48 C49 -1.3(4) . . . . ?
C48 C47 C46 O18 179.5(2) . . . . ?
C48 C47 C46 C45 -0.9(4) . . . . ?
C48 C49 C50 C51 103.1(3) . . . . ?
C41 O19 C45 C44 -3.2(4) . . . . ?
C41 O19 C45 C46 178.0(3) . . . . ?
C42 O18 C46 C47 -83.5(3) . . . . ?
C42 O18 C46 C45 96.9(3) . . . . ?
C43 O17 C47 C46 177.1(2) . . . . ?
C43 O17 C47 C48 -1.4(4) . . . . ?
C53 N11 C54 N12 -174.7(2) . . . . ?
C53 N11 C54 C51 6.4(3) . . . . ?
C53 N9 C52 C51 5.2(4) . . . . ?
C50 C49 C48 C47 -176.4(2) . . . . ?
O13 C26 C25 O11 10.3(3) . . . . ?
O13 C26 C25 C24 -164.3(3) . . . . ?
O10 C21 C22 O11 0.1(3) . . . . ?
O10 C21 C22 C23 174.5(3) . . . . ?
O11 C25 C24 C23 -0.5(3) . . . . ?
O11 C22 C23 C24 -0.1(3) . . . . ?
O9 C21 C22 O11 -179.3(2) . . . . ?
O9 C21 C22 C23 -4.9(4) . . . . ?
O12 C26 C25 O11 -171.5(2) . . . . ?
O12 C26 C25 C24 13.8(4) . . . . ?
C26 C25 C24 C23 174.3(3) . . . . ?
C21 C22 C23 C24 -174.7(3) . . . . ?
C25 O11 C22 C21 175.4(2) . . . . ?
C25 O11 C22 C23 -0.2(3) . . . . ?
C25 C24 C23 C22 0.4(3) . . . . ?
C22 O11 C25 C26 -175.3(2) . . . . ?
C22 O11 C25 C24 0.5(3) . . . . ?
O29 C66 C65 O27 177.7(2) . . . . ?
O29 C66 C65 C64 -0.8(4) . . . . ?
O25 C61 C62 O27 177.2(2) . . . . ?
O25 C61 C62 C63 -5.5(4) . . . . ?
O26 C61 C62 O27 -3.3(4) . . . . ?
O26 C61 C62 C63 174.1(3) . . . . ?
O28 C66 C65 O27 -0.5(4) . . . . ?
O28 C66 C65 C64 -179.0(3) . . . . ?
O27 C65 C64 C63 -0.9(3) . . . . ?
O27 C62 C63 C64 -0.7(3) . . . . ?
C66 C65 C64 C63 177.7(3) . . . . ?
C61 C62 C63 C64 -178.1(3) . . . . ?
C65 O27 C62 C61 178.1(2) . . . . ?
C65 O27 C62 C63 0.1(3) . . . . ?
C65 C64 C63 C62 0.9(3) . . . . ?
C62 O27 C65 C66 -178.3(2) . . . . ?
C62 O27 C65 C64 0.5(3) . . . . ?
O2 C6 C7 O1 1.0(4) . . . . ?
O2 C6 C7 C8 -178.5(2) . . . . ?
O3 C5 C6 O2 1.1(4) . . . . ?
O3 C5 C6 C7 -179.0(2) . . . . ?
O3 C5 C4 C9 176.5(2) . . . . ?
C14 N3 C13 N4 -175.6(2) . . . . ?
C14 N3 C13 C11 5.2(4) . . . . ?
C14 N1 C12 C11 5.6(4) . . . . ?
C10 C11 C12 N1 -179.4(2) . . . . ?
C10 C11 C13 N3 173.8(2) . . . . ?
C10 C11 C13 N4 -5.3(4) . . . . ?
C11 C10 C9 C4 107.2(3) . . . . ?
C11 C10 C9 C8 -72.8(3) . . . . ?
C5 C6 C7 O1 -178.8(2) . . . . ?
C5 C6 C7 C8 1.7(4) . . . . ?
C5 C4 C9 C10 -176.9(2) . . . . ?
C5 C4 C9 C8 3.0(4) . . . . ?
C6 C5 C4 C9 -1.8(4) . . . . ?
C12 N1 C14 N3 -7.7(4) . . . . ?
C12 N1 C14 N2 174.0(2) . . . . ?
C12 C11 C13 N3 -7.0(3) . . . . ?
C12 C11 C13 N4 173.9(2) . . . . ?
C4 C5 C6 O2 179.6(2) . . . . ?
C4 C5 C6 C7 -0.5(4) . . . . ?
C13 N3 C14 N2 -179.4(2) . . . . ?
C13 N3 C14 N1 2.2(4) . . . . ?
C13 C11 C12 N1 1.4(4) . . . . ?
C2 O2 C6 C5 -86.3(3) . . . . ?
C2 O2 C6 C7 93.8(3) . . . . ?
C1 O1 C7 C6 177.0(3) . . . . ?
C1 O1 C7 C8 -3.5(4) . . . . ?
C3 O3 C5 C6 171.0(3) . . . . ?
C3 O3 C5 C4 -7.4(4) . . . . ?
C7 C8 C9 C10 178.1(2) . . . . ?
C7 C8 C9 C4 -1.8(4) . . . . ?
C9 C10 C11 C12 106.9(3) . . . . ?
C9 C10 C11 C13 -73.9(3) . . . . ?
C9 C8 C7 O1 -179.9(2) . . . . ?
C9 C8 C7 C6 -0.5(4) . . . . ?
O7 C20 C19 O6 1.3(3) . . . . ?
O7 C20 C19 C18 176.5(3) . . . . ?
O6 C19 C18 C17 0.3(3) . . . . ?
O6 C16 C17 C18 -0.5(3) . . . . ?
O8 C20 C19 O6 -177.7(2) . . . . ?
O8 C20 C19 C18 -2.5(4) . . . . ?
O4 C15 C16 O6 -173.3(2) . . . . ?
O4 C15 C16 C17 9.4(4) . . . . ?
O5 C15 C16 O6 7.7(4) . . . . ?
O5 C15 C16 C17 -169.6(3) . . . . ?
C15 C16 C17 C18 176.8(3) . . . . ?
C20 C19 C18 C17 -175.0(3) . . . . ?
C19 O6 C16 C15 -177.1(2) . . . . ?
C19 O6 C16 C17 0.7(3) . . . . ?
C16 O6 C19 C20 175.7(2) . . . . ?
C16 O6 C19 C18 -0.7(3) . . . . ?
C16 C17 C18 C19 0.1(3) . . . . ?
O16 C31 C30 C35 179.9(2) . . . . ?
O15 C32 C31 O16 -0.2(4) . . . . ?
O15 C32 C31 C30 180.0(2) . . . . ?
O15 C32 C33 O14 2.2(4) . . . . ?
O15 C32 C33 C34 -178.7(2) . . . . ?
N14 C40 C37 C38 -7.9(3) . . . . ?
N14 C40 C37 C36 178.7(2) . . . . ?
N13 C40 C37 C38 172.2(2) . . . . ?
N13 C40 C37 C36 -1.2(4) . . . . ?
N16 C38 C37 C40 6.0(4) . . . . ?
N16 C38 C37 C36 179.2(2) . . . . ?
C40 N14 C39 N16 3.8(3) . . . . ?
C40 N14 C39 N15 -176.2(2) . . . . ?
C40 C37 C36 C35 71.5(3) . . . . ?
C38 N16 C39 N14 -5.8(4) . . . . ?
C38 N16 C39 N15 174.2(2) . . . . ?
C38 C37 C36 C35 -101.5(3) . . . . ?
C32 C31 C30 C35 -0.3(4) . . . . ?
C34 C35 C30 C31 1.0(4) . . . . ?
C34 C35 C36 C37 -160.9(2) . . . . ?
C35 C34 C33 O14 176.8(2) . . . . ?
C35 C34 C33 C32 -2.2(4) . . . . ?
C31 C32 C33 O14 -176.2(2) . . . . ?
C31 C32 C33 C34 2.9(4) . . . . ?
C28 O15 C32 C31 -66.5(3) . . . . ?
C28 O15 C32 C33 115.2(3) . . . . ?
C27 O14 C33 C32 -171.0(3) . . . . ?
C27 O14 C33 C34 10.0(4) . . . . ?
C30 C35 C36 C37 21.5(3) . . . . ?
C39 N14 C40 N13 -177.0(2) . . . . ?
C39 N14 C40 C37 3.1(3) . . . . ?
C39 N16 C38 C37 0.5(4) . . . . ?
C33 C32 C31 O16 178.1(2) . . . . ?
C33 C32 C31 C30 -1.6(4) . . . . ?
C33 C34 C35 C30 0.2(4) . . . . ?
C33 C34 C35 C36 -177.3(2) . . . . ?
C36 C35 C30 C31 178.6(2) . . . . ?
C29 O16 C31 C32 176.6(2) . . . . ?
C29 O16 C31 C30 -3.6(4) . . . . ?
O32 C71 C70 C75 179.5(2) . . . . ?
O32 C71 C72 O31 1.1(4) . . . . ?
O32 C71 C72 C73 179.5(2) . . . . ?
O30 C73 C72 O31 0.4(4) . . . . ?
O30 C73 C72 C71 -178.0(2) . . . . ?
N7 C78 C77 C80 -2.2(4) . . . . ?
N7 C78 C77 C76 -178.8(2) . . . . ?
N8 C78 C77 C80 178.9(2) . . . . ?
N8 C78 C77 C76 2.3(4) . . . . ?
C78 N7 C79 N5 -177.8(2) . . . . ?
C78 N7 C79 N6 2.4(3) . . . . ?
C78 C77 C80 N6 3.0(4) . . . . ?
C78 C77 C76 C75 74.5(3) . . . . ?
C79 N7 C78 N8 178.4(2) . . . . ?
C79 N7 C78 C77 -0.5(3) . . . . ?
C79 N6 C80 C77 -1.3(4) . . . . ?
C75 C74 C73 O30 178.1(2) . . . . ?
C75 C74 C73 C72 -1.4(4) . . . . ?
C74 C75 C70 C71 0.4(4) . . . . ?
C74 C75 C76 C77 -160.8(2) . . . . ?
C74 C73 C72 O31 180.0(2) . . . . ?
C74 C73 C72 C71 1.6(4) . . . . ?
C68 O31 C72 C71 -75.3(3) . . . . ?
C68 O31 C72 C73 106.3(3) . . . . ?
C69 O32 C71 C70 -7.0(4) . . . . ?
C69 O32 C71 C72 172.8(2) . . . . ?
C67 O30 C73 C74 3.9(4) . . . . ?
C67 O30 C73 C72 -176.5(3) . . . . ?
C70 C75 C74 C73 0.4(4) . . . . ?
C70 C75 C76 C77 21.3(3) . . . . ?
C70 C71 C72 O31 -179.1(2) . . . . ?
C70 C71 C72 C73 -0.7(4) . . . . ?
C80 N6 C79 N7 -1.6(4) . . . . ?
C80 N6 C79 N5 178.6(2) . . . . ?
C80 C77 C76 C75 -101.9(3) . . . . ?
C76 C77 C80 N6 179.6(2) . . . . ?
C76 C75 C74 C73 -177.4(2) . . . . ?
C76 C75 C70 C71 178.2(2) . . . . ?
C72 C71 C70 C75 -0.2(4) . . . . ?

loop_
_twin_individual_id
_twin_individual_mass_fraction_refined
1 0.5619(15)
2 0.4381(15)
